data_4310253
loop_
_publ_author_name
'Zhong-Hai Ni'
'Hui-Zhong Kou'
'Li-Fang Zhang'
'Wei-Wei Ni'
'Yun-Bo Jiang'
'Ai-Li Cui'
'Joan Ribas'
'Osamu Sato'

_publ_section_title
;
mer-[Fe(pcq)(CN)3]-: A Novel Cyanide-Containing Building Block and Its
Application to Assembling Cyanide-Bridged Trinuclear FeIII2MnII Complexes
[pcq-= 8-(Pyridine-2-carboxamido)quinoline Anion]
;
_journal_name_full 'Inorganic Chemistry'
_journal_page_first 9631
_journal_page_last 9633
_journal_paper_doi 10.1021/ic051385v
_journal_volume 44
_journal_year 2005
_chemical_formula_sum 'C57 H44 Fe2 Mn N16 O5'
_chemical_formula_weight 1199.72
_chemical_name_systematic
; 
 ? 
;
_space_group_IT_number 14
_symmetry_cell_setting monoclinic
_symmetry_space_group_name_Hall '-P 2yab'
_symmetry_space_group_name_H-M 'P 1 21/a 1'
_atom_sites_solution_hydrogens geom
_atom_sites_solution_primary direct
_atom_sites_solution_secondary difmap
_audit_creation_method SHELXL-97
_cell_angle_alpha 90.0000(10)
_cell_angle_beta 101.6990(10)
_cell_angle_gamma 90.0000(10)
_cell_formula_units_Z 4
_cell_length_a 17.477(3)
_cell_length_b 16.156(3)
_cell_length_c 18.996(4)
_cell_measurement_reflns_used 60
_cell_measurement_temperature 293(2)
_cell_volume 5252.3(17)
_computing_cell_refinement 'Bruker XSCANS'
_computing_data_collection 'Bruker XSCANS'
_computing_data_reduction 'Bruker SHELXTL'
_computing_molecular_graphics 'Bruker SHELXTL'
_computing_publication_material 'Bruker SHELXTL'
_computing_structure_refinement 'SHELXL-97 (Sheldrick, 1997)'
_computing_structure_solution 'SHELXS-97 (Sheldrick, 1990)'
_diffrn_ambient_temperature 293(2)
_diffrn_measured_fraction_theta_full 0.979
_diffrn_measured_fraction_theta_max 0.979
_diffrn_measurement_device_type 'Rigaku IP'
_diffrn_measurement_method '\w scans'
_diffrn_radiation_monochromator graphite
_diffrn_radiation_source 'fine-focus sealed tube'
_diffrn_radiation_type MoK\a
_diffrn_radiation_wavelength 0.71070
_diffrn_reflns_av_R_equivalents 0.2124
_diffrn_reflns_av_sigmaI/netI 0.1303
_diffrn_reflns_limit_h_max 21
_diffrn_reflns_limit_h_min -21
_diffrn_reflns_limit_k_max 19
_diffrn_reflns_limit_k_min -19
_diffrn_reflns_limit_l_max 21
_diffrn_reflns_limit_l_min -23
_diffrn_reflns_number 37468
_diffrn_reflns_theta_full 26.00
_diffrn_reflns_theta_max 26.00
_diffrn_reflns_theta_min 3.08
_exptl_absorpt_coefficient_mu 0.850
_exptl_absorpt_correction_T_max 0.921
_exptl_absorpt_correction_T_min 0.816
_exptl_absorpt_correction_type none
_exptl_crystal_colour brown
_exptl_crystal_density_diffrn 1.517
_exptl_crystal_density_method 'not measured'
_exptl_crystal_description sheet
_exptl_crystal_F_000 2460
_exptl_crystal_size_max 0.5
_exptl_crystal_size_mid 0.2
_exptl_crystal_size_min 0.1
_refine_diff_density_max 0.897
_refine_diff_density_min -0.893
_refine_diff_density_rms 0.128
_refine_ls_extinction_method none
_refine_ls_goodness_of_fit_ref 1.052
_refine_ls_hydrogen_treatment mixed
_refine_ls_matrix_type full
_refine_ls_number_parameters 739
_refine_ls_number_reflns 10113
_refine_ls_number_restraints 0
_refine_ls_restrained_S_all 1.052
_refine_ls_R_factor_all 0.0803
_refine_ls_R_factor_gt 0.0700
_refine_ls_shift/su_max 0.004
_refine_ls_shift/su_mean 0.000
_refine_ls_structure_factor_coef Fsqd
_refine_ls_weighting_details 'calc w=1/[\s^2^(Fo^2^)+(0.0605P)^2^+7.1187P] where P=(Fo^2^+2Fc^2^)/3'
_refine_ls_weighting_scheme calc
_refine_ls_wR_factor_gt 0.1775
_refine_ls_wR_factor_ref 0.1877
_reflns_number_gt 8582
_reflns_number_total 10113
_reflns_threshold_expression >2sigma(I)
_cod_data_source_file ic051385vsi20050815_120441_2.cif
_cod_data_source_block 3
_cod_depositor_comments
;
The following automatic conversions were performed:
'_symmetry_cell_setting' value 'Monoclinic' changed to 'monoclinic'
according to '/home/saulius/struct/CIF-dictionaries/cif_core.dic'
dictionary named 'cif_core.dic' version 2.4.1 from 2010-06-29.

Automatic conversion script
Id: cif_fix_enum 1527 2010-12-29 10:47:43Z saulius 
;
_cod_original_cell_volume 5252.5(16)
_cod_database_code 4310253

loop_
_symmetry_equiv_pos_as_xyz
'x, y, z'
'-x+1/2, y+1/2, -z'
'-x, -y, -z'
'x-1/2, -y-1/2, z'

loop_
_atom_site_label
_atom_site_type_symbol
_atom_site_fract_x
_atom_site_fract_y
_atom_site_fract_z
_atom_site_U_iso_or_equiv
_atom_site_adp_type
_atom_site_occupancy
_atom_site_symmetry_multiplicity
_atom_site_calc_flag
_atom_site_refinement_flags
_atom_site_disorder_assembly
_atom_site_disorder_group
Fe2 Fe 0.07824(3) 0.22578(3) 0.07523(3) 0.01820(15) Uani 1 1 d . . .
Fe1 Fe 0.45531(3) 0.23328(3) 0.45608(3) 0.01843(16) Uani 1 1 d . . .
Mn1 Mn 0.27437(3) 0.05149(3) 0.25740(3) 0.01575(15) Uani 1 1 d . . .
O2 O -0.00116(17) 0.36711(16) 0.21780(14) 0.0281(6) Uani 1 1 d . . .
O1 O 0.6238(2) 0.0658(2) 0.5204(2) 0.0503(9) Uani 1 1 d . . .
O1W O 0.3530(3) 0.5540(2) 0.3193(2) 0.0568(12) Uani 1 1 d . . .
O3 O 0.1918(3) 0.7224(3) 0.1468(4) 0.0972(19) Uani 1 1 d . . .
O2W O 0.3466(4) 0.6342(4) 0.1899(3) 0.107(2) Uani 1 1 d . . .
N1 N 0.35560(19) 0.12727(18) 0.33326(17) 0.0214(7) Uani 1 1 d . . .
N3 N 0.3675(3) 0.3849(2) 0.3774(2) 0.0420(10) Uani 1 1 d . . .
N2 N 0.5487(2) 0.35565(19) 0.56719(18) 0.0298(8) Uani 1 1 d . . .
N7 N 0.5437(2) 0.2338(2) 0.40761(17) 0.0276(8) Uani 1 1 d . . .
N8 N 0.50748(18) 0.14142(18) 0.50388(16) 0.0201(6) Uani 1 1 d . . .
N9 N 0.3811(2) 0.21330(19) 0.51912(17) 0.0241(7) Uani 1 1 d . . .
N4 N 0.20328(18) 0.15253(17) 0.19947(16) 0.0194(6) Uani 1 1 d . . .
N6 N 0.1098(2) 0.0689(2) -0.0099(2) 0.0343(8) Uani 1 1 d . . .
N5 N -0.0380(2) 0.2878(2) -0.06094(18) 0.0308(8) Uani 1 1 d . . .
N10 N -0.00394(18) 0.17918(18) 0.12069(16) 0.0205(6) Uani 1 1 d . . .
N11 N 0.06474(19) 0.31894(18) 0.13087(16) 0.0215(7) Uani 1 1 d . . .
N12 N 0.15766(19) 0.29462(19) 0.04376(17) 0.0233(7) Uani 1 1 d . . .
N13 N 0.33338(18) 0.04705(18) 0.15923(17) 0.0199(6) Uani 1 1 d . . .
N14 N 0.34284(19) -0.06711(18) 0.26177(17) 0.0216(7) Uani 1 1 d . . .
N15 N 0.16595(18) -0.02399(18) 0.21280(16) 0.0202(6) Uani 1 1 d . . .
N16 N 0.2086(2) 0.0227(2) 0.34960(17) 0.0254(7) Uani 1 1 d . . .
C2 C 0.5125(2) 0.3122(2) 0.5257(2) 0.0240(8) Uani 1 1 d . . .
C3 C 0.4007(3) 0.3293(2) 0.4066(2) 0.0303(9) Uani 1 1 d . . .
C1 C 0.3922(2) 0.1661(2) 0.3775(2) 0.0204(8) Uani 1 1 d . . .
C4 C 0.1572(2) 0.1799(2) 0.15308(19) 0.0184(7) Uani 1 1 d . . .
C5 C 0.0030(2) 0.2630(2) -0.0105(2) 0.0222(8) Uani 1 1 d . . .
C6 C 0.0975(2) 0.1275(2) 0.0212(2) 0.0244(8) Uani 1 1 d . . .
C7 C 0.3165(3) 0.2545(3) 0.5234(3) 0.0376(10) Uani 1 1 d . . .
H7A H 0.3028 0.3001 0.4938 0.045 Uiso 1 1 calc R . .
C8 C 0.2684(3) 0.2323(4) 0.5705(3) 0.0494(13) Uani 1 1 d . . .
H8A H 0.2234 0.2623 0.5719 0.059 Uiso 1 1 calc R . .
C9 C 0.2886(3) 0.1656(4) 0.6144(3) 0.0517(14) Uani 1 1 d . . .
H9A H 0.2567 0.1497 0.6457 0.062 Uiso 1 1 calc R . .
C10 C 0.3572(3) 0.1207(3) 0.6129(2) 0.0396(11) Uani 1 1 d . . .
C11 C 0.3845(4) 0.0532(3) 0.6574(3) 0.0536(14) Uani 1 1 d . . .
H11A H 0.3561 0.0349 0.6908 0.064 Uiso 1 1 calc R . .
C12 C 0.4519(4) 0.0146(3) 0.6521(3) 0.0505(14) Uani 1 1 d . . .
H12A H 0.4689 -0.0296 0.6827 0.061 Uiso 1 1 calc R . .
C13 C 0.4986(3) 0.0397(2) 0.6004(2) 0.0376(11) Uani 1 1 d . . .
H13 H 0.5441 0.0116 0.5969 0.045 Uiso 1 1 calc R . .
C14 C 0.4733(2) 0.1060(2) 0.5574(2) 0.0258(8) Uani 1 1 d . . .
C15 C 0.4028(2) 0.1461(2) 0.5633(2) 0.0266(8) Uani 1 1 d . . .
C16 C 0.5778(2) 0.1200(3) 0.4889(2) 0.0309(9) Uani 1 1 d . . .
C17 C 0.5952(3) 0.1722(3) 0.4297(2) 0.0343(10) Uani 1 1 d . . .
C18 C 0.6620(3) 0.1603(4) 0.4009(3) 0.0519(14) Uani 1 1 d . . .
H18A H 0.6962 0.1169 0.4163 0.062 Uiso 1 1 calc R . .
C19 C 0.6756(4) 0.2149(5) 0.3490(3) 0.067(2) Uani 1 1 d . . .
H19A H 0.7195 0.2087 0.3288 0.080 Uiso 1 1 calc R . .
C20 C 0.6234(4) 0.2793(5) 0.3270(3) 0.066(2) Uani 1 1 d . . .
H20A H 0.6322 0.3166 0.2922 0.080 Uiso 1 1 calc R . .
C21 C 0.5582(3) 0.2871(3) 0.3577(2) 0.0414(12) Uani 1 1 d . . .
H21A H 0.5235 0.3305 0.3433 0.050 Uiso 1 1 calc R . .
C22 C 0.2016(3) 0.2785(3) -0.0037(2) 0.0317(9) Uani 1 1 d . . .
H22A H 0.1960 0.2277 -0.0272 0.038 Uiso 1 1 calc R . .
C23 C 0.2560(3) 0.3349(3) -0.0195(2) 0.0369(10) Uani 1 1 d . . .
H23A H 0.2859 0.3215 -0.0532 0.044 Uiso 1 1 calc R . .
C24 C 0.2655(3) 0.4104(3) 0.0144(2) 0.0370(10) Uani 1 1 d . . .
H24A H 0.3021 0.4480 0.0044 0.044 Uiso 1 1 calc R . .
C25 C 0.2190(3) 0.4302(2) 0.0648(2) 0.0289(9) Uani 1 1 d . . .
C26 C 0.2219(3) 0.5057(3) 0.1024(2) 0.0346(10) Uani 1 1 d . . .
H26A H 0.2568 0.5466 0.0951 0.042 Uiso 1 1 calc R . .
C27 C 0.1735(3) 0.5191(3) 0.1495(3) 0.0366(10) Uani 1 1 d . . .
H27A H 0.1770 0.5690 0.1742 0.044 Uiso 1 1 calc R . .
C28 C 0.1189(2) 0.4602(2) 0.1618(2) 0.0287(9) Uani 1 1 d . . .
H28A H 0.0862 0.4715 0.1937 0.034 Uiso 1 1 calc R . .
C29 C 0.1140(2) 0.3851(2) 0.1260(2) 0.0225(8) Uani 1 1 d . . .
C30 C 0.1647(2) 0.3703(2) 0.0776(2) 0.0231(8) Uani 1 1 d . . .
C31 C 0.0131(2) 0.3146(2) 0.17549(19) 0.0215(8) Uani 1 1 d . . .
C32 C -0.0283(2) 0.2324(2) 0.1673(2) 0.0217(8) Uani 1 1 d . . .
C33 C -0.0839(2) 0.2113(2) 0.2059(2) 0.0264(8) Uani 1 1 d . . .
H33A H -0.1004 0.2496 0.2362 0.032 Uiso 1 1 calc R . .
C34 C -0.1153(2) 0.1314(3) 0.1988(2) 0.0297(9) Uani 1 1 d . . .
H34A H -0.1527 0.1151 0.2246 0.036 Uiso 1 1 calc R . .
C35 C -0.0893(2) 0.0774(2) 0.1523(2) 0.0287(9) Uani 1 1 d . . .
H35A H -0.1087 0.0237 0.1470 0.034 Uiso 1 1 calc R . .
C36 C -0.0343(2) 0.1028(2) 0.1136(2) 0.0265(8) Uani 1 1 d . . .
H36A H -0.0181 0.0660 0.0819 0.032 Uiso 1 1 calc R . .
C37 C 0.2332(3) 0.0441(3) 0.4188(2) 0.0350(10) Uani 1 1 d . . .
H37A H 0.2819 0.0691 0.4322 0.042 Uiso 1 1 calc R . .
C38 C 0.1901(3) 0.0310(3) 0.4709(2) 0.0405(11) Uani 1 1 d . . .
H38A H 0.2099 0.0457 0.5185 0.049 Uiso 1 1 calc R . .
C39 C 0.1166(3) -0.0046(3) 0.4510(2) 0.0426(12) Uani 1 1 d . . .
H39A H 0.0852 -0.0123 0.4847 0.051 Uiso 1 1 calc R . .
C40 C 0.0911(3) -0.0284(3) 0.3809(2) 0.0346(10) Uani 1 1 d . . .
H40A H 0.0426 -0.0536 0.3667 0.041 Uiso 1 1 calc R . .
C41 C 0.1382(2) -0.0146(2) 0.3313(2) 0.0239(8) Uani 1 1 d . . .
C42 C 0.1149(2) -0.0410(2) 0.2547(2) 0.0228(8) Uani 1 1 d . . .
C43 C 0.0441(3) -0.0805(2) 0.2278(2) 0.0300(9) Uani 1 1 d . . .
H43A H 0.0089 -0.0909 0.2575 0.036 Uiso 1 1 calc R . .
C44 C 0.0266(3) -0.1040(3) 0.1560(2) 0.0317(9) Uani 1 1 d . . .
H44A H -0.0201 -0.1309 0.1372 0.038 Uiso 1 1 calc R . .
C45 C 0.0797(3) -0.0869(2) 0.1129(2) 0.0289(9) Uani 1 1 d . . .
H45A H 0.0699 -0.1026 0.0647 0.035 Uiso 1 1 calc R . .
C46 C 0.1476(2) -0.0460(2) 0.1435(2) 0.0260(8) Uani 1 1 d . . .
H46A H 0.1827 -0.0330 0.1143 0.031 Uiso 1 1 calc R . .
C47 C 0.3279(2) 0.1067(2) 0.1092(2) 0.0238(8) Uani 1 1 d . . .
H47A H 0.2949 0.1511 0.1122 0.029 Uiso 1 1 calc R . .
C48 C 0.3678(2) 0.1064(3) 0.0540(2) 0.0275(9) Uani 1 1 d . . .
H48A H 0.3628 0.1497 0.0211 0.033 Uiso 1 1 calc R . .
C49 C 0.4158(2) 0.0391(3) 0.0488(2) 0.0299(9) Uani 1 1 d . . .
H49A H 0.4431 0.0361 0.0116 0.036 Uiso 1 1 calc R . .
C50 C 0.4226(2) -0.0231(3) 0.0989(2) 0.0284(9) Uani 1 1 d . . .
H50A H 0.4548 -0.0682 0.0962 0.034 Uiso 1 1 calc R . .
C51 C 0.3809(2) -0.0180(2) 0.1541(2) 0.0218(8) Uani 1 1 d . . .
C52 C 0.3845(2) -0.0815(2) 0.2106(2) 0.0256(8) Uani 1 1 d . . .
C53 C 0.4292(3) -0.1540(3) 0.2110(3) 0.0404(11) Uani 1 1 d . . .
H53A H 0.4580 -0.1636 0.1757 0.048 Uiso 1 1 calc R . .
C54 C 0.4290(3) -0.2110(3) 0.2660(3) 0.0466(13) Uani 1 1 d . . .
H54A H 0.4586 -0.2591 0.2682 0.056 Uiso 1 1 calc R . .
C55 C 0.3855(3) -0.1963(3) 0.3168(3) 0.0392(11) Uani 1 1 d . . .
H55A H 0.3843 -0.2345 0.3531 0.047 Uiso 1 1 calc R . .
C56 C 0.3431(2) -0.1235(2) 0.3132(2) 0.0275(9) Uani 1 1 d . . .
H56A H 0.3136 -0.1136 0.3479 0.033 Uiso 1 1 calc R . .
C57 C 0.1812(7) 0.7409(5) 0.2152(5) 0.110(3) Uani 1 1 d . . .
H100 H 0.383(4) 0.577(4) 0.352(4) 0.061(19) Uiso 1 1 d . . .
H101 H 0.341(3) 0.505(4) 0.334(3) 0.057(17) Uiso 1 1 d . . .

loop_
_atom_site_aniso_label
_atom_site_aniso_U_11
_atom_site_aniso_U_22
_atom_site_aniso_U_33
_atom_site_aniso_U_23
_atom_site_aniso_U_13
_atom_site_aniso_U_12
Fe2 0.0277(3) 0.0132(3) 0.0146(3) -0.00109(18) 0.0063(2) 0.00282(19)
Fe1 0.0288(3) 0.0144(3) 0.0120(3) -0.00051(18) 0.0038(2) -0.0028(2)
Mn1 0.0232(3) 0.0125(3) 0.0122(3) -0.00037(19) 0.0051(2) -0.00079(19)
O2 0.0393(17) 0.0261(14) 0.0208(14) -0.0091(11) 0.0105(12) 0.0053(12)
O1 0.043(2) 0.052(2) 0.051(2) -0.0072(17) -0.0029(17) 0.0209(16)
O1W 0.081(3) 0.0259(18) 0.047(2) -0.0048(16) -0.026(2) 0.0035(18)
O3 0.097(4) 0.059(3) 0.135(6) 0.026(3) 0.021(4) -0.006(3)
O2W 0.117(5) 0.107(4) 0.103(4) -0.036(4) 0.038(4) -0.032(4)
N1 0.0259(17) 0.0212(15) 0.0165(15) -0.0021(13) 0.0032(13) -0.0023(13)
N3 0.074(3) 0.0214(17) 0.027(2) 0.0046(15) 0.0003(19) 0.0052(18)
N2 0.043(2) 0.0195(16) 0.0248(18) -0.0032(14) 0.0012(15) 0.0021(15)
N7 0.0346(19) 0.0359(19) 0.0135(15) -0.0083(13) 0.0078(14) -0.0173(15)
N8 0.0267(17) 0.0166(14) 0.0170(15) -0.0038(12) 0.0043(13) -0.0025(12)
N9 0.0312(18) 0.0247(16) 0.0164(16) -0.0027(13) 0.0047(13) 0.0003(13)
N4 0.0276(17) 0.0169(14) 0.0159(15) -0.0008(12) 0.0098(13) 0.0010(12)
N6 0.044(2) 0.0275(18) 0.0306(19) -0.0063(15) 0.0069(17) 0.0099(16)
N5 0.046(2) 0.0250(17) 0.0202(17) -0.0014(14) 0.0031(16) 0.0068(15)
N10 0.0249(16) 0.0179(15) 0.0181(15) 0.0013(12) 0.0031(13) 0.0014(12)
N11 0.0315(17) 0.0154(14) 0.0170(15) -0.0019(12) 0.0034(13) 0.0024(12)
N12 0.0315(18) 0.0208(15) 0.0181(16) 0.0024(13) 0.0065(13) 0.0019(13)
N13 0.0239(16) 0.0187(15) 0.0188(16) -0.0005(12) 0.0084(13) -0.0001(12)
N14 0.0270(17) 0.0171(14) 0.0193(16) 0.0011(12) 0.0017(13) 0.0008(12)
N15 0.0289(17) 0.0149(14) 0.0186(16) -0.0029(12) 0.0089(13) -0.0016(12)
N16 0.0353(19) 0.0258(16) 0.0167(16) -0.0002(13) 0.0092(14) -0.0074(14)
C2 0.035(2) 0.0176(17) 0.0200(19) 0.0014(15) 0.0062(16) 0.0009(16)
C3 0.050(3) 0.0197(19) 0.0191(19) -0.0031(16) 0.0028(18) -0.0060(18)
C1 0.0271(19) 0.0163(16) 0.0191(18) 0.0030(14) 0.0076(15) -0.0011(14)
C4 0.0227(18) 0.0159(16) 0.0194(18) -0.0026(14) 0.0108(15) 0.0001(14)
C5 0.033(2) 0.0166(17) 0.0179(19) -0.0058(14) 0.0078(16) 0.0033(15)
C6 0.034(2) 0.0225(19) 0.0181(18) -0.0012(15) 0.0076(16) 0.0033(16)
C7 0.038(3) 0.044(2) 0.032(2) -0.004(2) 0.009(2) 0.005(2)
C8 0.042(3) 0.068(4) 0.043(3) -0.003(3) 0.020(2) 0.005(2)
C9 0.048(3) 0.079(4) 0.036(3) -0.011(3) 0.028(2) -0.012(3)
C10 0.050(3) 0.046(3) 0.024(2) 0.0083(19) 0.010(2) -0.017(2)
C11 0.067(4) 0.057(3) 0.038(3) 0.013(2) 0.014(3) -0.015(3)
C12 0.074(4) 0.037(3) 0.036(3) 0.017(2) -0.001(3) -0.012(3)
C13 0.049(3) 0.0166(18) 0.037(3) 0.0052(17) -0.014(2) -0.0059(18)
C14 0.039(2) 0.0156(17) 0.0207(19) 0.0012(15) 0.0008(17) -0.0075(15)
C15 0.034(2) 0.030(2) 0.0162(18) 0.0013(16) 0.0062(16) -0.0067(17)
C16 0.030(2) 0.029(2) 0.032(2) -0.0114(18) 0.0016(18) 0.0034(17)
C17 0.031(2) 0.045(3) 0.028(2) -0.019(2) 0.0109(18) -0.0088(19)
C18 0.032(3) 0.079(4) 0.048(3) -0.031(3) 0.016(2) -0.017(2)
C19 0.049(3) 0.115(6) 0.045(3) -0.034(4) 0.030(3) -0.032(4)
C20 0.075(4) 0.108(5) 0.022(2) -0.012(3) 0.020(3) -0.062(4)
C21 0.053(3) 0.054(3) 0.018(2) -0.005(2) 0.009(2) -0.028(2)
C22 0.042(3) 0.027(2) 0.028(2) 0.0016(17) 0.0132(19) -0.0003(17)
C23 0.044(3) 0.041(2) 0.030(2) 0.0072(19) 0.016(2) -0.004(2)
C24 0.042(3) 0.039(2) 0.030(2) 0.0125(19) 0.006(2) -0.009(2)
C25 0.036(2) 0.0223(19) 0.026(2) 0.0101(16) 0.0010(17) -0.0034(16)
C26 0.042(3) 0.027(2) 0.033(2) 0.0053(18) 0.004(2) -0.0069(18)
C27 0.048(3) 0.022(2) 0.038(3) -0.0056(18) 0.004(2) -0.0045(19)
C28 0.036(2) 0.0191(18) 0.031(2) -0.0038(16) 0.0069(18) 0.0003(16)
C29 0.028(2) 0.0196(17) 0.0181(18) 0.0030(14) 0.0019(15) 0.0043(15)
C30 0.029(2) 0.0201(17) 0.0188(18) 0.0056(14) 0.0005(15) 0.0020(15)
C31 0.028(2) 0.0228(18) 0.0142(17) 0.0000(14) 0.0060(15) 0.0036(15)
C32 0.028(2) 0.0192(17) 0.0179(18) 0.0003(14) 0.0032(15) 0.0058(14)
C33 0.034(2) 0.030(2) 0.0160(18) 0.0004(16) 0.0074(16) 0.0017(17)
C34 0.031(2) 0.033(2) 0.026(2) 0.0070(17) 0.0072(17) -0.0067(17)
C35 0.033(2) 0.0233(19) 0.028(2) 0.0010(16) 0.0039(17) -0.0036(16)
C36 0.033(2) 0.0205(18) 0.026(2) -0.0011(15) 0.0058(17) 0.0002(16)
C37 0.042(3) 0.040(2) 0.022(2) 0.0003(18) 0.0053(19) -0.009(2)
C38 0.054(3) 0.051(3) 0.019(2) -0.0082(19) 0.013(2) -0.012(2)
C39 0.055(3) 0.053(3) 0.027(2) -0.004(2) 0.026(2) -0.018(2)
C40 0.042(3) 0.037(2) 0.028(2) -0.0023(18) 0.016(2) -0.0165(19)
C41 0.037(2) 0.0173(17) 0.0191(19) 0.0014(14) 0.0095(16) -0.0052(15)
C42 0.033(2) 0.0138(16) 0.0223(19) 0.0006(14) 0.0059(16) -0.0027(15)
C43 0.035(2) 0.028(2) 0.030(2) 0.0000(17) 0.0132(18) -0.0097(17)
C44 0.036(2) 0.032(2) 0.026(2) -0.0027(17) 0.0039(18) -0.0131(18)
C45 0.043(2) 0.0235(19) 0.0200(19) -0.0045(16) 0.0054(17) -0.0041(17)
C46 0.032(2) 0.027(2) 0.0210(19) -0.0043(15) 0.0109(17) -0.0057(16)
C47 0.031(2) 0.0214(18) 0.0222(19) 0.0041(15) 0.0130(16) 0.0024(15)
C48 0.032(2) 0.032(2) 0.0196(19) 0.0016(16) 0.0084(17) -0.0068(17)
C49 0.027(2) 0.044(2) 0.023(2) -0.0072(18) 0.0151(17) -0.0037(18)
C50 0.025(2) 0.031(2) 0.030(2) -0.0095(17) 0.0089(17) 0.0012(16)
C51 0.0230(19) 0.0211(17) 0.0220(19) -0.0054(15) 0.0064(15) -0.0003(14)
C52 0.028(2) 0.0199(18) 0.030(2) -0.0023(16) 0.0062(17) 0.0018(15)
C53 0.049(3) 0.028(2) 0.048(3) 0.000(2) 0.020(2) 0.017(2)
C54 0.056(3) 0.023(2) 0.061(3) 0.003(2) 0.012(3) 0.018(2)
C55 0.044(3) 0.022(2) 0.048(3) 0.0111(19) 0.000(2) 0.0061(19)
C56 0.035(2) 0.0199(18) 0.026(2) 0.0049(16) 0.0017(17) -0.0020(16)
C57 0.175(10) 0.070(5) 0.069(6) 0.001(4) -0.016(6) 0.031(6)

loop_
_atom_type_symbol
_atom_type_description
_atom_type_scat_dispersion_real
_atom_type_scat_dispersion_imag
_atom_type_scat_source
C C 0.0033 0.0016 'International Tables Vol C Tables 4.2.6.8 and 6.1.1.4'
H H 0.0000 0.0000 'International Tables Vol C Tables 4.2.6.8 and 6.1.1.4'
N N 0.0061 0.0033 'International Tables Vol C Tables 4.2.6.8 and 6.1.1.4'
O O 0.0106 0.0060 'International Tables Vol C Tables 4.2.6.8 and 6.1.1.4'
Mn Mn 0.3368 0.7283 'International Tables Vol C Tables 4.2.6.8 and 6.1.1.4'
Cr Cr 0.3209 0.6236 'International Tables Vol C Tables 4.2.6.8 and 6.1.1.4'
Fe Fe 0.3463 0.8444 'International Tables Vol C Tables 4.2.6.8 and 6.1.1.4'

loop_
_geom_angle_atom_site_label_1
_geom_angle_atom_site_label_2
_geom_angle_atom_site_label_3
_geom_angle
_geom_angle_site_symmetry_1
_geom_angle_site_symmetry_3
_geom_angle_publ_flag
N11 Fe2 C4 91.62(14) . . ?
N11 Fe2 C6 176.88(15) . . ?
C4 Fe2 C6 85.35(15) . . ?
N11 Fe2 N12 83.96(14) . . ?
C4 Fe2 N12 90.62(14) . . ?
C6 Fe2 N12 95.30(15) . . ?
N11 Fe2 C5 94.70(14) . . ?
C4 Fe2 C5 173.44(14) . . ?
C6 Fe2 C5 88.31(15) . . ?
N12 Fe2 C5 88.30(15) . . ?
N11 Fe2 N10 82.76(13) . . ?
C4 Fe2 N10 89.38(13) . . ?
C6 Fe2 N10 97.95(15) . . ?
N12 Fe2 N10 166.71(13) . . ?
C5 Fe2 N10 93.15(15) . . ?
N8 Fe1 N7 82.99(14) . . ?
N8 Fe1 C3 179.75(17) . . ?
N7 Fe1 C3 97.22(17) . . ?
N8 Fe1 C2 93.24(14) . . ?
N7 Fe1 C2 88.37(15) . . ?
C3 Fe1 C2 86.62(16) . . ?
N8 Fe1 N9 83.76(13) . . ?
N7 Fe1 N9 166.58(15) . . ?
C3 Fe1 N9 96.04(16) . . ?
C2 Fe1 N9 90.29(15) . . ?
N8 Fe1 C1 94.14(14) . . ?
N7 Fe1 C1 91.13(14) . . ?
C3 Fe1 C1 86.01(15) . . ?
C2 Fe1 C1 172.49(15) . . ?
N9 Fe1 C1 91.91(14) . . ?
N1 Mn1 N4 98.02(11) . . ?
N1 Mn1 N14 100.57(12) . . ?
N4 Mn1 N14 152.82(11) . . ?
N1 Mn1 N15 158.55(12) . . ?
N4 Mn1 N15 82.43(11) . . ?
N14 Mn1 N15 87.34(11) . . ?
N1 Mn1 N13 102.33(12) . . ?
N4 Mn1 N13 85.33(11) . . ?
N14 Mn1 N13 71.46(11) . . ?
N15 Mn1 N13 99.08(11) . . ?
N1 Mn1 N16 88.27(12) . . ?
N4 Mn1 N16 102.08(12) . . ?
N14 Mn1 N16 98.15(12) . . ?
N15 Mn1 N16 70.79(11) . . ?
N13 Mn1 N16 166.21(11) . . ?
H100 O1W H101 109(6) . . ?
C1 N1 Mn1 172.5(3) . . ?
C21 N7 C17 119.0(4) . . ?
C21 N7 Fe1 128.0(4) . . ?
C17 N7 Fe1 113.1(3) . . ?
C16 N8 C14 125.7(3) . . ?
C16 N8 Fe1 118.0(3) . . ?
C14 N8 Fe1 115.9(3) . . ?
C7 N9 C15 119.4(4) . . ?
C7 N9 Fe1 129.1(3) . . ?
C15 N9 Fe1 111.5(3) . . ?
C4 N4 Mn1 154.1(3) . . ?
C36 N10 C32 118.5(3) . . ?
C36 N10 Fe2 128.1(3) . . ?
C32 N10 Fe2 113.3(2) . . ?
C31 N11 C29 125.5(3) . . ?
C31 N11 Fe2 118.9(2) . . ?
C29 N11 Fe2 115.4(3) . . ?
C22 N12 C30 119.0(3) . . ?
C22 N12 Fe2 129.8(3) . . ?
C30 N12 Fe2 111.3(3) . . ?
C47 N13 C51 117.5(3) . . ?
C47 N13 Mn1 124.8(2) . . ?
C51 N13 Mn1 117.6(2) . . ?
C56 N14 C52 119.2(3) . . ?
C56 N14 Mn1 122.1(3) . . ?
C52 N14 Mn1 118.8(2) . . ?
C46 N15 C42 118.3(3) . . ?
C46 N15 Mn1 121.7(3) . . ?
C42 N15 Mn1 119.7(2) . . ?
C37 N16 C41 117.5(4) . . ?
C37 N16 Mn1 125.1(3) . . ?
C41 N16 Mn1 117.3(2) . . ?
N2 C2 Fe1 176.8(4) . . ?
N3 C3 Fe1 178.8(4) . . ?
N1 C1 Fe1 179.1(3) . . ?
N4 C4 Fe2 179.3(3) . . ?
N5 C5 Fe2 176.3(4) . . ?
N6 C6 Fe2 178.9(4) . . ?
N9 C7 C8 122.8(5) . . ?
N9 C7 H7A 118.6 . . ?
C8 C7 H7A 118.6 . . ?
C9 C8 C7 118.8(5) . . ?
C9 C8 H8A 120.6 . . ?
C7 C8 H8A 120.6 . . ?
C8 C9 C10 120.7(4) . . ?
C8 C9 H9A 119.7 . . ?
C10 C9 H9A 119.7 . . ?
C11 C10 C9 125.2(5) . . ?
C11 C10 C15 117.3(5) . . ?
C9 C10 C15 117.5(4) . . ?
C12 C11 C10 120.6(5) . . ?
C12 C11 H11A 119.7 . . ?
C10 C11 H11A 119.7 . . ?
C11 C12 C13 122.4(4) . . ?
C11 C12 H12A 118.8 . . ?
C13 C12 H12A 118.8 . . ?
C14 C13 C12 117.7(5) . . ?
C14 C13 H13 121.1 . . ?
C12 C13 H13 121.1 . . ?
C13 C14 N8 128.4(4) . . ?
C13 C14 C15 119.5(4) . . ?
N8 C14 C15 112.1(3) . . ?
N9 C15 C10 120.8(4) . . ?
N9 C15 C14 116.7(3) . . ?
C10 C15 C14 122.5(4) . . ?
O1 C16 N8 126.5(4) . . ?
O1 C16 C17 123.2(4) . . ?
N8 C16 C17 110.3(4) . . ?
N7 C17 C18 122.4(5) . . ?
N7 C17 C16 115.3(4) . . ?
C18 C17 C16 122.2(5) . . ?
C19 C18 C17 118.0(6) . . ?
C19 C18 H18A 121.0 . . ?
C17 C18 H18A 121.0 . . ?
C18 C19 C20 119.7(5) . . ?
C18 C19 H19A 120.1 . . ?
C20 C19 H19A 120.1 . . ?
C21 C20 C19 119.1(5) . . ?
C21 C20 H20A 120.4 . . ?
C19 C20 H20A 120.4 . . ?
N7 C21 C20 121.7(6) . . ?
N7 C21 H21A 119.1 . . ?
C20 C21 H21A 119.1 . . ?
N12 C22 C23 122.3(4) . . ?
N12 C22 H22A 118.9 . . ?
C23 C22 H22A 118.9 . . ?
C24 C23 C22 120.1(4) . . ?
C24 C23 H23A 119.9 . . ?
C22 C23 H23A 119.9 . . ?
C23 C24 C25 119.2(4) . . ?
C23 C24 H24A 120.4 . . ?
C25 C24 H24A 120.4 . . ?
C26 C25 C30 117.5(4) . . ?
C26 C25 C24 125.0(4) . . ?
C30 C25 C24 117.5(4) . . ?
C27 C26 C25 120.4(4) . . ?
C27 C26 H26A 119.8 . . ?
C25 C26 H26A 119.8 . . ?
C26 C27 C28 122.4(4) . . ?
C26 C27 H27A 118.8 . . ?
C28 C27 H27A 118.8 . . ?
C29 C28 C27 119.3(4) . . ?
C29 C28 H28A 120.4 . . ?
C27 C28 H28A 120.4 . . ?
C28 C29 N11 128.3(4) . . ?
C28 C29 C30 118.7(4) . . ?
N11 C29 C30 113.0(3) . . ?
N12 C30 C25 121.9(4) . . ?
N12 C30 C29 116.3(3) . . ?
C25 C30 C29 121.8(4) . . ?
O2 C31 N11 128.3(4) . . ?
O2 C31 C32 121.4(3) . . ?
N11 C31 C32 110.3(3) . . ?
N10 C32 C33 122.6(3) . . ?
N10 C32 C31 114.7(3) . . ?
C33 C32 C31 122.7(3) . . ?
C32 C33 C34 118.9(4) . . ?
C32 C33 H33A 120.5 . . ?
C34 C33 H33A 120.5 . . ?
C35 C34 C33 118.0(4) . . ?
C35 C34 H34A 121.0 . . ?
C33 C34 H34A 121.0 . . ?
C34 C35 C36 120.4(4) . . ?
C34 C35 H35A 119.8 . . ?
C36 C35 H35A 119.8 . . ?
N10 C36 C35 121.5(4) . . ?
N10 C36 H36A 119.3 . . ?
C35 C36 H36A 119.3 . . ?
N16 C37 C38 123.4(4) . . ?
N16 C37 H37A 118.3 . . ?
C38 C37 H37A 118.3 . . ?
C37 C38 C39 118.7(4) . . ?
C37 C38 H38A 120.7 . . ?
C39 C38 H38A 120.7 . . ?
C40 C39 C38 118.7(4) . . ?
C40 C39 H39A 120.7 . . ?
C38 C39 H39A 120.7 . . ?
C39 C40 C41 119.7(4) . . ?
C39 C40 H40A 120.2 . . ?
C41 C40 H40A 120.2 . . ?
N16 C41 C40 122.0(4) . . ?
N16 C41 C42 115.7(3) . . ?
C40 C41 C42 122.3(4) . . ?
N15 C42 C43 121.7(4) . . ?
N15 C42 C41 115.9(3) . . ?
C43 C42 C41 122.3(4) . . ?
C44 C43 C42 119.1(4) . . ?
C44 C43 H43A 120.4 . . ?
C42 C43 H43A 120.4 . . ?
C45 C44 C43 119.1(4) . . ?
C45 C44 H44A 120.4 . . ?
C43 C44 H44A 120.4 . . ?
C46 C45 C44 117.9(4) . . ?
C46 C45 H45A 121.1 . . ?
C44 C45 H45A 121.1 . . ?
N15 C46 C45 123.8(4) . . ?
N15 C46 H46A 118.1 . . ?
C45 C46 H46A 118.1 . . ?
N13 C47 C48 124.4(4) . . ?
N13 C47 H47A 117.8 . . ?
C48 C47 H47A 117.8 . . ?
C47 C48 C49 117.7(4) . . ?
C47 C48 H48A 121.2 . . ?
C49 C48 H48A 121.2 . . ?
C50 C49 C48 119.4(4) . . ?
C50 C49 H49A 120.3 . . ?
C48 C49 H49A 120.3 . . ?
C49 C50 C51 119.6(4) . . ?
C49 C50 H50A 120.2 . . ?
C51 C50 H50A 120.2 . . ?
N13 C51 C50 121.4(4) . . ?
N13 C51 C52 115.0(3) . . ?
C50 C51 C52 123.6(3) . . ?
N14 C52 C53 121.4(4) . . ?
N14 C52 C51 117.0(3) . . ?
C53 C52 C51 121.6(4) . . ?
C54 C53 C52 117.9(4) . . ?
C54 C53 H53A 121.0 . . ?
C52 C53 H53A 121.0 . . ?
C55 C54 C53 120.1(4) . . ?
C55 C54 H54A 119.9 . . ?
C53 C54 H54A 119.9 . . ?
C54 C55 C56 118.9(4) . . ?
C54 C55 H55A 120.6 . . ?
C56 C55 H55A 120.6 . . ?
N14 C56 C55 122.6(4) . . ?
N14 C56 H56A 118.7 . . ?
C55 C56 H56A 118.7 . . ?

loop_
_geom_bond_atom_site_label_1
_geom_bond_atom_site_label_2
_geom_bond_distance
_geom_bond_site_symmetry_2
_geom_bond_publ_flag
Fe2 N11 1.881(3) . ?
Fe2 C4 1.953(4) . ?
Fe2 C6 1.957(4) . ?
Fe2 N12 1.964(3) . ?
Fe2 C5 1.969(4) . ?
Fe2 N10 1.969(3) . ?
Fe1 N8 1.877(3) . ?
Fe1 N7 1.953(3) . ?
Fe1 C3 1.959(4) . ?
Fe1 C2 1.959(4) . ?
Fe1 N9 1.963(3) . ?
Fe1 C1 1.989(4) . ?
Mn1 N1 2.182(3) . ?
Mn1 N4 2.206(3) . ?
Mn1 N14 2.252(3) . ?
Mn1 N15 2.268(3) . ?
Mn1 N13 2.308(3) . ?
Mn1 N16 2.328(3) . ?
O2 C31 1.228(4) . ?
O1 C16 1.256(5) . ?
O1W H100 0.81(7) . ?
O1W H101 0.87(6) . ?
O3 C57 1.381(10) . ?
N1 C1 1.137(5) . ?
N3 C3 1.150(5) . ?
N2 C2 1.145(5) . ?
N7 C21 1.342(6) . ?
N7 C17 1.349(6) . ?
N8 C16 1.361(5) . ?
N8 C14 1.401(5) . ?
N9 C7 1.327(6) . ?
N9 C15 1.377(5) . ?
N4 C4 1.154(5) . ?
N6 C6 1.158(5) . ?
N5 C5 1.145(5) . ?
N10 C36 1.340(5) . ?
N10 C32 1.362(5) . ?
N11 C31 1.360(5) . ?
N11 C29 1.386(5) . ?
N12 C22 1.323(5) . ?
N12 C30 1.376(5) . ?
N13 C47 1.343(5) . ?
N13 C51 1.355(5) . ?
N14 C56 1.336(5) . ?
N14 C52 1.347(5) . ?
N15 C46 1.338(5) . ?
N15 C42 1.339(5) . ?
N16 C37 1.342(5) . ?
N16 C41 1.351(5) . ?
C7 C8 1.392(7) . ?
C7 H7A 0.9300 . ?
C8 C9 1.365(8) . ?
C8 H8A 0.9300 . ?
C9 C10 1.406(8) . ?
C9 H9A 0.9300 . ?
C10 C11 1.402(7) . ?
C10 C15 1.413(6) . ?
C11 C12 1.354(8) . ?
C11 H11A 0.9300 . ?
C12 C13 1.457(7) . ?
C12 H12A 0.9300 . ?
C13 C14 1.366(5) . ?
C13 H13 0.9300 . ?
C14 C15 1.417(6) . ?
C16 C17 1.485(7) . ?
C17 C18 1.400(6) . ?
C18 C19 1.378(9) . ?
C18 H18A 0.9300 . ?
C19 C20 1.391(10) . ?
C19 H19A 0.9300 . ?
C20 C21 1.388(8) . ?
C20 H20A 0.9300 . ?
C21 H21A 0.9300 . ?
C22 C23 1.393(6) . ?
C22 H22A 0.9300 . ?
C23 C24 1.373(7) . ?
C23 H23A 0.9300 . ?
C24 C25 1.412(6) . ?
C24 H24A 0.9300 . ?
C25 C26 1.409(6) . ?
C25 C30 1.411(6) . ?
C26 C27 1.367(7) . ?
C26 H26A 0.9300 . ?
C27 C28 1.400(6) . ?
C27 H27A 0.9300 . ?
C28 C29 1.386(5) . ?
C28 H28A 0.9300 . ?
C29 C30 1.421(6) . ?
C31 C32 1.505(5) . ?
C32 C33 1.374(6) . ?
C33 C34 1.399(6) . ?
C33 H33A 0.9300 . ?
C34 C35 1.383(6) . ?
C34 H34A 0.9300 . ?
C35 C36 1.385(6) . ?
C35 H35A 0.9300 . ?
C36 H36A 0.9300 . ?
C37 C38 1.377(6) . ?
C37 H37A 0.9300 . ?
C38 C39 1.389(7) . ?
C38 H38A 0.9300 . ?
C39 C40 1.371(6) . ?
C39 H39A 0.9300 . ?
C40 C41 1.389(6) . ?
C40 H40A 0.9300 . ?
C41 C42 1.492(5) . ?
C42 C43 1.394(6) . ?
C43 C44 1.388(6) . ?
C43 H43A 0.9300 . ?
C44 C45 1.385(6) . ?
C44 H44A 0.9300 . ?
C45 C46 1.380(6) . ?
C45 H45A 0.9300 . ?
C46 H46A 0.9300 . ?
C47 C48 1.372(5) . ?
C47 H47A 0.9300 . ?
C48 C49 1.389(6) . ?
C48 H48A 0.9300 . ?
C49 C50 1.373(6) . ?
C49 H49A 0.9300 . ?
C50 C51 1.395(5) . ?
C50 H50A 0.9300 . ?
C51 C52 1.477(5) . ?
C52 C53 1.408(6) . ?
C53 C54 1.393(7) . ?
C53 H53A 0.9300 . ?
C54 C55 1.365(7) . ?
C54 H54A 0.9300 . ?
C55 C56 1.383(6) . ?
C55 H55A 0.9300 . ?
C56 H56A 0.9300 . ?
